data_7710629
loop_
_publ_author_name
'Gross, Peter'
'Zhang, Yue'
'Bayarjargal, Lkhamsuren'
'Winkler, Bjoern'
'H\"oppe, Henning A.'

_publ_section_title
;
 New Alkaline-Earth Amidosulfates and their Unexpected Decomposition to
 S4N4
;
_journal_name_full 'Dalton Transactions'
_journal_paper_doi 10.1039/D2DT01380K
_journal_year 2022
_chemical_formula_sum 'H6 N2 O7 S2 Sr'
_chemical_formula_weight 297.81
_space_group_crystal_system monoclinic
_space_group_IT_number 14
_space_group_name_Hall '-P 2ybc'
_space_group_name_H-M_alt 'P 1 21/c 1'
_atom_sites_solution_hydrogens difmap
_audit_creation_method SHELXL-2013
_audit_update_record
;
2021-10-27 deposited with the CCDC.	2022-06-06 downloaded from the CCDC.
;
_cell_angle_alpha 90
_cell_angle_beta 102.8013(15)
_cell_angle_gamma 90
_cell_formula_units_Z 4
_cell_length_a 7.0842(3)
_cell_length_b 7.2765(3)
_cell_length_c 14.8525(6)
_cell_measurement_reflns_used 79259
_cell_measurement_temperature 250(2)
_cell_measurement_theta_max 35.699
_cell_measurement_theta_min 2.813
_cell_volume 746.59(5)
_computing_structure_refinement 'SHELXL-2013 (Sheldrick, 2013)'
_diffrn_ambient_temperature 250(2)
_diffrn_measured_fraction_theta_full 1.000
_diffrn_measured_fraction_theta_max 1.000
_diffrn_measurement_device_type 'Bruker D8 Venture'
_diffrn_radiation_type MoK\a
_diffrn_radiation_wavelength 0.71073
_diffrn_reflns_av_R_equivalents 0.0673
_diffrn_reflns_av_unetI/netI 0.0217
_diffrn_reflns_Laue_measured_fraction_full 1.000
_diffrn_reflns_Laue_measured_fraction_max 1.000
_diffrn_reflns_limit_h_max 11
_diffrn_reflns_limit_h_min -11
_diffrn_reflns_limit_k_max 11
_diffrn_reflns_limit_k_min -11
_diffrn_reflns_limit_l_max 24
_diffrn_reflns_limit_l_min -24
_diffrn_reflns_number 79259
_diffrn_reflns_point_group_measured_fraction_full 1.000
_diffrn_reflns_point_group_measured_fraction_max 1.000
_diffrn_reflns_theta_full 25.242
_diffrn_reflns_theta_max 35.699
_diffrn_reflns_theta_min 2.813
_exptl_absorpt_coefficient_mu 7.787
_exptl_absorpt_correction_type multi-scan
_exptl_absorpt_process_details
'Krause, L., Herbst-Irmer, R., Sheldrick G.M. & Stalke D., J. Appl. Cryst. 48 (2015) 3-10.'
_exptl_crystal_colour colourless
_exptl_crystal_density_diffrn 2.649
_exptl_crystal_description Prism
_exptl_crystal_F_000 584
_exptl_crystal_size_max 0.36
_exptl_crystal_size_mid 0.16
_exptl_crystal_size_min 0.11
_exptl_transmission_factor_max 0.7470
_exptl_transmission_factor_min 0.4059
_refine_diff_density_max 0.784
_refine_diff_density_min -0.555
_refine_diff_density_rms 0.122
_refine_ls_extinction_coef 0.0164(7)
_refine_ls_extinction_expression Fc^*^=kFc[1+0.001xFc^2^\l^3^/sin(2\q)]^-1/4^
_refine_ls_extinction_method SHELXL
_refine_ls_goodness_of_fit_ref 1.088
_refine_ls_hydrogen_treatment refxyz
_refine_ls_matrix_type full
_refine_ls_number_parameters 128
_refine_ls_number_reflns 3466
_refine_ls_number_restraints 6
_refine_ls_restrained_S_all 1.090
_refine_ls_R_factor_all 0.0327
_refine_ls_R_factor_gt 0.0242
_refine_ls_shift/su_max 0.001
_refine_ls_shift/su_mean 0.000
_refine_ls_structure_factor_coef Fsqd
_refine_ls_weighting_details 'w=1/[\s^2^(Fo^2^)+(0.0272P)^2^+0.4252P] where P=(Fo^2^+2Fc^2^)/3'
_refine_ls_weighting_scheme calc
_refine_ls_wR_factor_gt 0.0524
_refine_ls_wR_factor_ref 0.0547
_reflns_Friedel_coverage 0.000
_reflns_number_gt 3037
_reflns_number_total 3466
_reflns_threshold_expression 'I > 2\s(I)'
_cod_data_source_file d2dt01380k2.cif
_cod_data_source_block mo_PG_20_1149_a_0m
_cod_original_sg_symbol_H-M 'P 21/c'
_cod_database_code 7710629
_shelx_space_group_comment
;
The symmetry employed for this shelxl refinement is uniquely defined
by the following loop, which should always be used as a source of
symmetry information in preference to the above space-group names.
They are only intended as comments.
;
_shelxl_version_number 2013-4

loop_
_space_group_symop_operation_xyz
'x, y, z'
'-x, y+1/2, -z+1/2'
'-x, -y, -z'
'x, -y-1/2, z-1/2'

loop_
_atom_site_label
_atom_site_type_symbol
_atom_site_fract_x
_atom_site_fract_y
_atom_site_fract_z
_atom_site_U_iso_or_equiv
_atom_site_adp_type
_atom_site_occupancy
_atom_site_site_symmetry_order
_atom_site_calc_flag
_atom_site_refinement_flags_posn
_atom_site_refinement_flags_adp
_atom_site_refinement_flags_occupancy
_atom_site_disorder_assembly
_atom_site_disorder_group
Sr1 Sr 0.13727(2) 0.77709(2) 0.43941(2) 0.00896(4) Uani 1 1 d . . . . .
S1 S -0.29945(5) 0.73532(5) 0.51795(2) 0.00872(7) Uani 1 1 d . . . . .
O11 O 0.2087(2) 0.44109(17) 0.49005(10) 0.0227(3) Uani 1 1 d . . . . .
O12 O 0.50547(19) 0.7487(2) 0.46381(10) 0.0244(3) Uani 1 1 d . . . . .
O13 O -0.17529(17) 0.88266(16) 0.49713(8) 0.0148(2) Uani 1 1 d . . . . .
N1 N -0.3141(2) 0.7714(2) 0.62438(11) 0.0194(3) Uani 1 1 d D . . . .
H11 H -0.188(2) 0.753(3) 0.6672(15) 0.023 Uiso 1 1 d D U . . .
H12 H -0.405(3) 0.688(3) 0.6447(17) 0.023 Uiso 1 1 d D U . . .
S2 S 0.22877(5) 0.88217(5) 0.70145(2) 0.00816(7) Uani 1 1 d . . . . .
O21 O 0.23502(19) 0.76985(16) 0.62045(8) 0.0142(2) Uani 1 1 d . . . . .
O22 O -0.06050(16) 0.99697(17) 0.31455(8) 0.0143(2) Uani 1 1 d . . . . .
O23 O 0.24331(19) 0.73000(17) 0.28338(8) 0.0154(2) Uani 1 1 d . . . . .
N2 N 0.4151(2) 1.0202(2) 0.72445(11) 0.0185(3) Uani 1 1 d D . . . .
H21 H 0.525(2) 0.938(3) 0.7372(16) 0.022 Uiso 1 1 d D U . . .
H22 H 0.423(3) 1.097(3) 0.6721(12) 0.022 Uiso 1 1 d D U . . .
OW O -0.13294(19) 0.59013(18) 0.33011(9) 0.0181(2) Uani 1 1 d D . . . .
HW1 H -0.175(3) 0.487(2) 0.3617(15) 0.027 Uiso 1 1 d D U . . .
HW2 H -0.081(3) 0.537(3) 0.2805(12) 0.027 Uiso 1 1 d D U . . .

loop_
_atom_site_aniso_label
_atom_site_aniso_U_11
_atom_site_aniso_U_22
_atom_site_aniso_U_33
_atom_site_aniso_U_23
_atom_site_aniso_U_13
_atom_site_aniso_U_12
Sr1 0.01025(6) 0.00869(6) 0.00758(6) -0.00075(4) 0.00122(4) 0.00222(4)
S1 0.00848(13) 0.00830(14) 0.00963(14) 0.00014(11) 0.00251(11) -0.00021(11)
O11 0.0369(7) 0.0098(5) 0.0239(6) 0.0018(5) 0.0120(5) 0.0088(5)
O12 0.0091(5) 0.0384(8) 0.0232(7) 0.0010(5) -0.0022(5) -0.0024(5)
O13 0.0159(5) 0.0127(5) 0.0170(5) 0.0008(4) 0.0064(4) -0.0050(4)
N1 0.0204(7) 0.0273(8) 0.0126(6) -0.0030(5) 0.0086(5) -0.0018(6)
S2 0.00876(14) 0.00883(14) 0.00698(13) 0.00022(10) 0.00196(10) -0.00010(11)
O21 0.0220(6) 0.0128(5) 0.0079(5) -0.0024(4) 0.0039(4) -0.0005(4)
O22 0.0124(5) 0.0160(5) 0.0145(5) 0.0040(4) 0.0030(4) 0.0047(4)
O23 0.0193(5) 0.0186(5) 0.0092(5) -0.0058(4) 0.0048(4) -0.0047(4)
N2 0.0137(6) 0.0189(7) 0.0241(7) -0.0080(6) 0.0064(5) -0.0070(5)
OW 0.0266(6) 0.0141(5) 0.0150(5) -0.0014(4) 0.0078(4) -0.0067(5)

loop_
_atom_type_symbol
_atom_type_description
_atom_type_scat_dispersion_real
_atom_type_scat_dispersion_imag
_atom_type_scat_source
N N 0.0061 0.0033 'International Tables Vol C Tables 4.2.6.8 and 6.1.1.4'
H H 0.0000 0.0000 'International Tables Vol C Tables 4.2.6.8 and 6.1.1.4'
O O 0.0106 0.0060 'International Tables Vol C Tables 4.2.6.8 and 6.1.1.4'
S S 0.1246 0.1234 'International Tables Vol C Tables 4.2.6.8 and 6.1.1.4'
Sr Sr -1.5307 3.2498 'International Tables Vol C Tables 4.2.6.8 and 6.1.1.4'

loop_
_geom_angle_atom_site_label_1
_geom_angle_atom_site_label_2
_geom_angle_atom_site_label_3
_geom_angle
_geom_angle_site_symmetry_1
_geom_angle_site_symmetry_3
_geom_angle_publ_flag
O12 Sr1 O11 75.76(5) . . ?
O12 Sr1 OW 129.16(5) . . ?
O11 Sr1 OW 75.86(4) . . ?
O12 Sr1 O22 121.30(4) . . ?
O11 Sr1 O22 146.05(4) . . ?
OW Sr1 O22 70.87(4) . . ?
O12 Sr1 O23 68.34(4) . . ?
O11 Sr1 O23 93.33(4) . . ?
OW Sr1 O23 72.21(4) . . ?
O22 Sr1 O23 70.40(4) . . ?
O12 Sr1 O21 79.87(4) . . ?
O11 Sr1 O21 72.03(4) . . ?
OW Sr1 O21 128.26(4) . . ?
O22 Sr1 O21 135.94(4) . . ?
O23 Sr1 O21 147.55(4) . . ?
O12 Sr1 O13 90.28(4) . 3_576 ?
O11 Sr1 O13 141.97(4) . 3_576 ?
OW Sr1 O13 135.66(4) . 3_576 ?
O22 Sr1 O13 71.05(4) . 3_576 ?
O23 Sr1 O13 114.38(4) . 3_576 ?
O21 Sr1 O13 70.75(4) . 3_576 ?
O12 Sr1 O13 150.75(4) . . ?
O11 Sr1 O13 107.70(4) . . ?
OW Sr1 O13 78.59(4) . . ?
O22 Sr1 O13 72.40(4) . . ?
O23 Sr1 O13 138.39(4) . . ?
O21 Sr1 O13 74.04(4) . . ?
O13 Sr1 O13 68.93(4) 3_576 . ?
O12 Sr1 O11 136.50(4) . 3_566 ?
O11 Sr1 O11 63.88(5) . 3_566 ?
OW Sr1 O11 56.49(4) . 3_566 ?
O22 Sr1 O11 101.66(4) . 3_566 ?
O23 Sr1 O11 127.00(4) . 3_566 ?
O21 Sr1 O11 73.10(4) . 3_566 ?
O13 Sr1 O11 111.34(3) 3_576 3_566 ?
O13 Sr1 O11 45.76(3) . 3_566 ?
O12 Sr1 S1 151.68(3) . . ?
O11 Sr1 S1 87.25(3) . . ?
OW Sr1 S1 65.57(3) . . ?
O22 Sr1 S1 85.20(3) . . ?
O23 Sr1 S1 136.26(3) . . ?
O21 Sr1 S1 73.33(3) . . ?
O13 Sr1 S1 89.45(3) 3_576 . ?
O13 Sr1 S1 21.71(3) . . ?
O11 Sr1 S1 24.12(2) 3_566 . ?
O12 Sr1 Sr1 122.26(4) . 3_576 ?
O11 Sr1 Sr1 131.39(3) . 3_576 ?
OW Sr1 Sr1 108.18(3) . 3_576 ?
O22 Sr1 Sr1 67.65(3) . 3_576 ?
O23 Sr1 Sr1 134.79(3) . 3_576 ?
O21 Sr1 Sr1 68.49(3) . 3_576 ?
O13 Sr1 Sr1 34.59(2) 3_576 3_576 ?
O13 Sr1 Sr1 34.34(3) . 3_576 ?
O11 Sr1 Sr1 78.20(2) 3_566 3_576 ?
S1 Sr1 Sr1 55.174(7) . 3_576 ?
O12 S1 O11 113.68(9) 1_455 3_566 ?
O12 S1 O13 112.32(8) 1_455 . ?
O11 S1 O13 109.44(8) 3_566 . ?
O12 S1 N1 105.76(9) 1_455 . ?
O11 S1 N1 110.27(8) 3_566 . ?
O13 S1 N1 104.94(8) . . ?
O12 S1 Sr1 127.49(6) 1_455 . ?
O11 S1 Sr1 67.38(6) 3_566 . ?
O13 S1 Sr1 42.24(5) . . ?
N1 S1 Sr1 123.52(6) . . ?
S1 O11 Sr1 151.32(8) 3_566 . ?
S1 O11 Sr1 88.50(6) 3_566 3_566 ?
Sr1 O11 Sr1 116.12(5) . 3_566 ?
S1 O12 Sr1 154.94(9) 1_655 . ?
S1 O13 Sr1 129.05(7) . 3_576 ?
S1 O13 Sr1 116.05(7) . . ?
Sr1 O13 Sr1 111.07(4) 3_576 . ?
O23 S2 O22 112.32(7) 4_576 3_576 ?
O23 S2 O21 111.48(7) 4_576 . ?
O22 S2 O21 112.06(7) 3_576 . ?
O23 S2 N2 105.48(8) 4_576 . ?
O22 S2 N2 104.88(8) 3_576 . ?
O21 S2 N2 110.19(8) . . ?
S2 O21 Sr1 141.45(7) . . ?
S2 O22 Sr1 140.94(7) 3_576 . ?
S2 O23 Sr1 146.88(7) 4_575 . ?

loop_
_geom_bond_atom_site_label_1
_geom_bond_atom_site_label_2
_geom_bond_distance
_geom_bond_site_symmetry_2
_geom_bond_publ_flag
Sr1 O12 2.5610(13) . ?
Sr1 O11 2.5751(13) . ?
Sr1 OW 2.6026(13) . ?
Sr1 O22 2.6097(11) . ?
Sr1 O23 2.6123(12) . ?
Sr1 O21 2.6244(12) . ?
Sr1 O13 2.6416(12) 3_576 ?
Sr1 O13 2.6587(12) . ?
Sr1 O11 3.2809(15) 3_566 ?
Sr1 S1 3.5531(4) . ?
Sr1 Sr1 4.3699(3) 3_576 ?
S1 O12 1.4400(13) 1_455 ?
S1 O11 1.4522(13) 3_566 ?
S1 O13 1.4627(12) . ?
S1 N1 1.6281(15) . ?
O11 S1 1.4522(13) 3_566 ?
O11 Sr1 3.2809(15) 3_566 ?
O12 S1 1.4400(13) 1_655 ?
O13 Sr1 2.6416(12) 3_576 ?
S2 O23 1.4499(12) 4_576 ?
S2 O22 1.4579(12) 3_576 ?
S2 O21 1.4631(12) . ?
S2 N2 1.6334(15) . ?
O22 S2 1.4578(12) 3_576 ?
O23 S2 1.4499(12) 4_575 ?
